data_7033711
loop_
_publ_author_name
'Bag, Prasenjit'
'Rastogi, Chandresh Kumar'
'Biswas, Sourav'
'Sivakumar, Sri'
'Mereacre, Valeriu'
'Chandrasekhar, Vadapalli'

_publ_section_title
;
 Homodinuclear lanthanide {Ln2} (Ln = Gd, Tb, Dy, Eu) complexes prepared
 from an o-vanillin based ligand: luminescence and single-molecule
 magnetism behavior.
;
_journal_issue 9
_journal_name_full 'Dalton transactions (Cambridge, England : 2003)'
_journal_page_first 4328
_journal_page_last 4340
_journal_paper_doi 10.1039/c4dt03429e
_journal_volume 44
_journal_year 2015
_chemical_formula_sum 'C48 H78 Cl6 Gd2 N2 O16'
_chemical_formula_weight 1466.31
_chemical_name_systematic
; 
 ? 
;
_space_group_IT_number 14
_symmetry_cell_setting monoclinic
_symmetry_space_group_name_Hall '-P 2ybc'
_symmetry_space_group_name_H-M 'P 1 21/c 1'
_atom_sites_solution_hydrogens geom
_atom_sites_solution_primary direct
_atom_sites_solution_secondary difmap
_audit_creation_method SHELXL-97
_cell_angle_alpha 90.000(5)
_cell_angle_beta 95.473(5)
_cell_angle_gamma 90.000(5)
_cell_formula_units_Z 2
_cell_length_a 10.800(5)
_cell_length_b 15.574(5)
_cell_length_c 18.284(5)
_cell_measurement_reflns_used 8543
_cell_measurement_temperature 100(2)
_cell_measurement_theta_max 28.26
_cell_measurement_theta_min 2.30
_cell_volume 3061.3(19)
_computing_cell_refinement 'Bruker SMART'
_computing_data_collection 'Bruker SMART'
_computing_data_reduction 'Bruker SAINT'
_computing_molecular_graphics 'Bruker SHELXTL'
_computing_publication_material 'Bruker SHELXTL'
_computing_structure_refinement 'Bruker SHELXTL'
_computing_structure_solution 'Bruker SHELXTL'
_diffrn_ambient_temperature 100(2)
_diffrn_measured_fraction_theta_full 0.986
_diffrn_measured_fraction_theta_max 0.986
_diffrn_radiation_monochromator graphite
_diffrn_radiation_source 'fine-focus sealed tube'
_diffrn_radiation_type MoK\a
_diffrn_radiation_wavelength 0.71069
_diffrn_reflns_av_R_equivalents 0.0338
_diffrn_reflns_av_sigmaI/netI 0.0358
_diffrn_reflns_limit_h_max 12
_diffrn_reflns_limit_h_min -12
_diffrn_reflns_limit_k_max 18
_diffrn_reflns_limit_k_min -11
_diffrn_reflns_limit_l_max 20
_diffrn_reflns_limit_l_min -21
_diffrn_reflns_number 15200
_diffrn_reflns_theta_full 25.02
_diffrn_reflns_theta_max 25.02
_diffrn_reflns_theta_min 4.08
_exptl_absorpt_coefficient_mu 2.471
_exptl_absorpt_correction_T_max 1.0
_exptl_absorpt_correction_T_min 0.700446
_exptl_absorpt_correction_type empirical
_exptl_absorpt_process_details sadabs
_exptl_crystal_colour colorless
_exptl_crystal_density_diffrn 1.591
_exptl_crystal_density_method 'not measured'
_exptl_crystal_description block
_exptl_crystal_F_000 1476
_exptl_crystal_size_max 0.15
_exptl_crystal_size_mid 0.125
_exptl_crystal_size_min 0.105
_refine_diff_density_max 1.484
_refine_diff_density_min -1.001
_refine_diff_density_rms 0.103
_refine_ls_extinction_method none
_refine_ls_goodness_of_fit_ref 1.050
_refine_ls_hydrogen_treatment mixed
_refine_ls_matrix_type full
_refine_ls_number_parameters 332
_refine_ls_number_reflns 5339
_refine_ls_number_restraints 2
_refine_ls_restrained_S_all 1.050
_refine_ls_R_factor_all 0.0374
_refine_ls_R_factor_gt 0.0336
_refine_ls_shift/su_max 0.002
_refine_ls_shift/su_mean 0.000
_refine_ls_structure_factor_coef Fsqd
_refine_ls_weighting_details 'calc w=1/[\s^2^(Fo^2^)+(0.0349P)^2^+7.5585P] where P=(Fo^2^+2Fc^2^)/3'
_refine_ls_weighting_scheme calc
_refine_ls_wR_factor_gt 0.0794
_refine_ls_wR_factor_ref 0.0822
_reflns_number_gt 4835
_reflns_number_total 5339
_reflns_threshold_expression >2sigma(I)
_cod_data_source_file c4dt03429e3.cif
_cod_data_source_block Gd2
_cod_depositor_comments
;
The following automatic conversions were performed:

'_symmetry_cell_setting' value 'Monoclinic' changed to 'monoclinic'
according to
/usr/data/users/saulius/crontab/automatic-downloads/rss-feeds/RSC/lib/dictionaries/cif_core.dic
dictionary named 'cif_core.dic' version 2.4.2 from 2011-04-26.

Automatic conversion script
Id: cif_fix_values 2935 2014-11-11 08:27:57Z andrius 

 Adding full bibliography for 7033711--7033714.cif.
;
_cod_original_sg_symbol_H-M P2(1)/c
_cod_database_code 7033711

loop_
_symmetry_equiv_pos_as_xyz
'x, y, z'
'-x, y+1/2, -z+1/2'
'-x, -y, -z'
'x, -y-1/2, z-1/2'

loop_
_atom_site_label
_atom_site_type_symbol
_atom_site_fract_x
_atom_site_fract_y
_atom_site_fract_z
_atom_site_U_iso_or_equiv
_atom_site_adp_type
_atom_site_occupancy
_atom_site_symmetry_multiplicity
_atom_site_calc_flag
_atom_site_refinement_flags
Gd1 Gd 0.150643(16) 1.048032(12) 0.531501(9) 0.01771(8) Uani 1 1 d .
Cl1 Cl 0.54360(14) 0.81651(10) 0.79781(7) 0.0580(4) Uani 1 1 d .
Cl2 Cl 0.4609(2) 0.94987(9) 0.88991(9) 0.0738(5) Uani 1 1 d .
Cl3 Cl 0.31131(16) 0.79971(16) 0.86024(10) 0.0884(6) Uani 1 1 d .
O1 O 0.0453(2) 0.91505(17) 0.52448(14) 0.0207(6) Uani 1 1 d .
O2 O -0.0555(3) 0.80203(18) 0.43016(15) 0.0273(6) Uani 1 1 d .
O3 O 0.3476(3) 0.9933(2) 0.48086(16) 0.0273(6) Uani 1 1 d D
O4 O 0.3037(3) 1.12072(19) 0.61208(15) 0.0258(6) Uani 1 1 d D
O5 O 0.0509(2) 1.03966(17) 0.64222(14) 0.0215(6) Uani 1 1 d .
O6 O -0.1410(2) 1.00374(19) 0.59755(14) 0.0253(6) Uani 1 1 d .
O7 O 0.2235(3) 1.16047(18) 0.45945(15) 0.0271(6) Uani 1 1 d .
O8 O 0.3711(3) 1.2345(2) 0.52431(16) 0.0352(7) Uani 1 1 d .
N1 N 0.2945(3) 0.9425(2) 0.62048(18) 0.0228(7) Uani 1 1 d .
C1 C 0.0853(4) 0.8336(2) 0.5319(2) 0.0232(9) Uani 1 1 d .
C2 C 0.1728(3) 0.8075(3) 0.5884(2) 0.0213(8) Uani 1 1 d .
C3 C 0.2141(4) 0.7219(3) 0.5908(2) 0.0247(9) Uani 1 1 d .
H3 H 0.2739 0.7053 0.6281 0.030 Uiso 1 1 calc R
C4 C 0.1688(4) 0.6616(3) 0.5396(2) 0.0266(9) Uani 1 1 d .
C5 C 0.0774(4) 0.6875(3) 0.4847(2) 0.0265(9) Uani 1 1 d .
H5 H 0.0442 0.6477 0.4503 0.032 Uiso 1 1 calc R
C6 C 0.0361(4) 0.7708(3) 0.4810(2) 0.0230(8) Uani 1 1 d .
C7 C 0.2153(5) 0.5699(3) 0.5426(3) 0.0367(11) Uani 1 1 d .
H7A H 0.2660 0.5606 0.5880 0.055 Uiso 1 1 calc R
H7B H 0.2638 0.5596 0.5021 0.055 Uiso 1 1 calc R
H7C H 0.1457 0.5314 0.5396 0.055 Uiso 1 1 calc R
C8 C -0.0997(4) 0.7445(3) 0.3723(2) 0.0339(10) Uani 1 1 d .
H8A H -0.0304 0.7227 0.3488 0.051 Uiso 1 1 calc R
H8B H -0.1550 0.7747 0.3369 0.051 Uiso 1 1 calc R
H8C H -0.1433 0.6977 0.3924 0.051 Uiso 1 1 calc R
C9 C -0.0619(4) 1.0259(3) 0.6492(2) 0.0221(8) Uani 1 1 d .
C10 C -0.1052(4) 1.0356(3) 0.7264(2) 0.0281(9) Uani 1 1 d .
C11 C -0.2473(5) 1.0294(4) 0.7241(3) 0.0490(14) Uani 1 1 d .
H11A H -0.2715 1.0313 0.7732 0.073 Uiso 1 1 calc R
H11B H -0.2749 0.9765 0.7012 0.073 Uiso 1 1 calc R
H11C H -0.2845 1.0768 0.6964 0.073 Uiso 1 1 calc R
C12 C -0.0620(5) 1.1216(4) 0.7585(3) 0.0473(13) Uani 1 1 d .
H12A H -0.1006 1.1671 0.7291 0.071 Uiso 1 1 calc R
H12B H 0.0267 1.1258 0.7588 0.071 Uiso 1 1 calc R
H12C H -0.0848 1.1262 0.8078 0.071 Uiso 1 1 calc R
C13 C -0.0449(6) 0.9627(4) 0.7734(3) 0.0536(15) Uani 1 1 d .
H13A H 0.0440 0.9675 0.7755 0.080 Uiso 1 1 calc R
H13B H -0.0705 0.9084 0.7520 0.080 Uiso 1 1 calc R
H13C H -0.0704 0.9663 0.8222 0.080 Uiso 1 1 calc R
C14 C 0.2202(4) 0.8700(3) 0.6472(2) 0.0228(8) Uani 1 1 d .
H14A H 0.1498 0.8936 0.6696 0.027 Uiso 1 1 calc R
H14B H 0.2714 0.8391 0.6850 0.027 Uiso 1 1 calc R
C15 C 0.3368(4) 0.9959(3) 0.6851(2) 0.0263(9) Uani 1 1 d .
H15A H 0.3985 0.9644 0.7165 0.032 Uiso 1 1 calc R
H15B H 0.2667 1.0075 0.7132 0.032 Uiso 1 1 calc R
C16 C 0.3922(4) 1.0799(3) 0.6630(2) 0.0295(9) Uani 1 1 d .
H16A H 0.4109 1.1161 0.7058 0.035 Uiso 1 1 calc R
H16B H 0.4687 1.0696 0.6406 0.035 Uiso 1 1 calc R
C17 C 0.4036(4) 0.9089(3) 0.5856(2) 0.0309(10) Uani 1 1 d .
H17A H 0.4223 0.8512 0.6033 0.037 Uiso 1 1 calc R
H17B H 0.4754 0.9447 0.5997 0.037 Uiso 1 1 calc R
C18 C 0.3803(4) 0.9073(3) 0.5029(2) 0.0302(10) Uani 1 1 d .
H18A H 0.4544 0.8890 0.4812 0.036 Uiso 1 1 calc R
H18B H 0.3130 0.8680 0.4876 0.036 Uiso 1 1 calc R
C19 C 0.2972(4) 1.2229(3) 0.4671(2) 0.0243(9) Uani 1 1 d .
C20 C 0.2953(5) 1.2895(3) 0.4060(3) 0.0410(6) Uani 1 1 d .
C21 C 0.2404(5) 1.2512(3) 0.3336(3) 0.0410(6) Uani 1 1 d .
H21A H 0.1571 1.2319 0.3385 0.061 Uiso 1 1 calc R
H21B H 0.2904 1.2036 0.3208 0.061 Uiso 1 1 calc R
H21C H 0.2389 1.2940 0.2957 0.061 Uiso 1 1 calc R
C22 C 0.4260(5) 1.3233(3) 0.3971(3) 0.0410(6) Uani 1 1 d .
H22A H 0.4209 1.3694 0.3622 0.061 Uiso 1 1 calc R
H22B H 0.4759 1.2778 0.3800 0.061 Uiso 1 1 calc R
H22C H 0.4632 1.3438 0.4436 0.061 Uiso 1 1 calc R
C23 C 0.2145(5) 1.3636(3) 0.4276(3) 0.0410(6) Uani 1 1 d .
H23A H 0.1320 1.3431 0.4326 0.061 Uiso 1 1 calc R
H23B H 0.2114 1.4072 0.3902 0.061 Uiso 1 1 calc R
H23C H 0.2493 1.3874 0.4734 0.061 Uiso 1 1 calc R
C24 C 0.4614(4) 0.8391(3) 0.8739(2) 0.0379(11) Uani 1 1 d .
H24 H 0.5039 0.8108 0.9171 0.046 Uiso 1 1 calc R
H111 H 0.330(5) 1.163(2) 0.590(3) 0.044(15) Uiso 1 1 d D
H113 H 0.313(5) 0.990(4) 0.4387(16) 0.063(19) Uiso 1 1 d D

loop_
_atom_site_aniso_label
_atom_site_aniso_U_11
_atom_site_aniso_U_22
_atom_site_aniso_U_33
_atom_site_aniso_U_23
_atom_site_aniso_U_13
_atom_site_aniso_U_12
Gd1 0.01956(12) 0.01718(12) 0.01602(12) -0.00003(7) -0.00024(7) -0.00199(7)
Cl1 0.0700(9) 0.0619(9) 0.0448(7) 0.0130(7) 0.0198(6) 0.0351(7)
Cl2 0.1289(16) 0.0397(8) 0.0530(9) -0.0022(7) 0.0088(9) 0.0219(9)
Cl3 0.0595(10) 0.1388(19) 0.0664(10) 0.0192(11) 0.0040(8) -0.0262(11)
O1 0.0223(13) 0.0157(13) 0.0237(14) -0.0013(11) -0.0001(10) 0.0005(11)
O2 0.0346(16) 0.0210(15) 0.0251(15) -0.0048(12) -0.0046(12) 0.0004(12)
O3 0.0239(15) 0.0340(18) 0.0240(15) 0.0013(14) 0.0028(12) -0.0001(13)
O4 0.0292(15) 0.0246(16) 0.0219(14) 0.0064(13) -0.0062(11) -0.0040(13)
O5 0.0214(14) 0.0236(15) 0.0198(14) -0.0024(11) 0.0036(11) -0.0017(11)
O6 0.0233(14) 0.0311(16) 0.0216(14) -0.0041(12) 0.0025(11) -0.0032(12)
O7 0.0309(15) 0.0247(16) 0.0251(15) 0.0044(12) -0.0012(12) -0.0064(13)
O8 0.0425(18) 0.0307(17) 0.0299(16) 0.0064(14) -0.0094(13) -0.0141(14)
N1 0.0212(17) 0.0263(19) 0.0205(17) 0.0034(14) 0.0003(13) -0.0010(14)
C1 0.035(2) 0.017(2) 0.0194(19) 0.0018(16) 0.0086(16) 0.0084(17)
C2 0.0202(19) 0.021(2) 0.023(2) 0.0066(16) 0.0044(15) -0.0021(16)
C3 0.023(2) 0.024(2) 0.029(2) 0.0090(18) 0.0085(16) 0.0033(17)
C4 0.032(2) 0.019(2) 0.031(2) 0.0040(17) 0.0170(18) 0.0036(17)
C5 0.031(2) 0.020(2) 0.030(2) -0.0030(18) 0.0117(17) -0.0030(17)
C6 0.023(2) 0.022(2) 0.024(2) 0.0018(17) 0.0034(15) -0.0040(16)
C7 0.048(3) 0.028(2) 0.036(3) 0.003(2) 0.012(2) 0.008(2)
C8 0.046(3) 0.028(2) 0.026(2) -0.0088(19) -0.0039(19) -0.004(2)
C9 0.027(2) 0.021(2) 0.019(2) -0.0008(16) 0.0004(16) 0.0015(16)
C10 0.027(2) 0.037(3) 0.020(2) -0.0050(18) 0.0020(16) -0.0027(18)
C11 0.033(3) 0.082(4) 0.033(3) -0.011(3) 0.010(2) -0.010(3)
C12 0.048(3) 0.057(3) 0.038(3) -0.024(3) 0.012(2) -0.008(3)
C13 0.073(4) 0.063(4) 0.028(3) 0.012(2) 0.020(3) 0.017(3)
C14 0.0232(19) 0.023(2) 0.022(2) 0.0066(17) 0.0011(15) 0.0000(16)
C15 0.030(2) 0.030(2) 0.0175(19) 0.0037(17) -0.0060(16) -0.0031(18)
C16 0.028(2) 0.032(2) 0.026(2) 0.0015(19) -0.0078(17) -0.0030(19)
C17 0.024(2) 0.033(3) 0.036(2) 0.010(2) 0.0065(17) 0.0079(18)
C18 0.025(2) 0.030(2) 0.037(2) -0.005(2) 0.0086(18) -0.0027(18)
C19 0.024(2) 0.021(2) 0.029(2) -0.0018(17) 0.0021(16) -0.0013(17)
C20 0.0503(15) 0.0330(13) 0.0404(13) 0.0102(11) 0.0086(11) -0.0021(11)
C21 0.0503(15) 0.0330(13) 0.0404(13) 0.0102(11) 0.0086(11) -0.0021(11)
C22 0.0503(15) 0.0330(13) 0.0404(13) 0.0102(11) 0.0086(11) -0.0021(11)
C23 0.0503(15) 0.0330(13) 0.0404(13) 0.0102(11) 0.0086(11) -0.0021(11)
C24 0.044(3) 0.042(3) 0.026(2) 0.006(2) 0.0005(19) 0.012(2)

loop_
_atom_type_symbol
_atom_type_description
_atom_type_scat_dispersion_real
_atom_type_scat_dispersion_imag
_atom_type_scat_source
C C 0.0033 0.0016 'International Tables Vol C Tables 4.2.6.8 and 6.1.1.4'
H H 0.0000 0.0000 'International Tables Vol C Tables 4.2.6.8 and 6.1.1.4'
N N 0.0061 0.0033 'International Tables Vol C Tables 4.2.6.8 and 6.1.1.4'
O O 0.0106 0.0060 'International Tables Vol C Tables 4.2.6.8 and 6.1.1.4'
Gd Gd -0.1653 3.9035 'International Tables Vol C Tables 4.2.6.8 and 6.1.1.4'
Cl Cl 0.1484 0.1585 'International Tables Vol C Tables 4.2.6.8 and 6.1.1.4'

loop_
_geom_angle_atom_site_label_1
_geom_angle_atom_site_label_2
_geom_angle_atom_site_label_3
_geom_angle
_geom_angle_site_symmetry_1
_geom_angle_site_symmetry_3
O1 Gd1 O1 77.29(10) 3_576 .
O1 Gd1 O7 84.79(10) 3_576 .
O1 Gd1 O7 143.30(9) . .
O1 Gd1 O5 85.51(9) 3_576 .
O1 Gd1 O5 75.16(9) . .
O7 Gd1 O5 135.45(9) . .
O1 Gd1 O4 134.28(10) 3_576 .
O1 Gd1 O4 138.59(9) . .
O7 Gd1 O4 75.29(10) . .
O5 Gd1 O4 81.06(10) . .
O1 Gd1 O6 73.11(9) 3_576 3_576
O1 Gd1 O6 71.79(9) . 3_576
O7 Gd1 O6 72.44(10) . 3_576
O5 Gd1 O6 143.72(9) . 3_576
O4 Gd1 O6 134.60(9) . 3_576
O1 Gd1 O3 132.62(9) 3_576 .
O1 Gd1 O3 95.85(10) . .
O7 Gd1 O3 73.26(10) . .
O5 Gd1 O3 138.66(9) . .
O4 Gd1 O3 80.22(10) . .
O6 Gd1 O3 60.48(9) 3_576 .
O1 Gd1 O2 62.89(9) 3_576 3_576
O1 Gd1 O2 125.84(9) . 3_576
O7 Gd1 O2 69.91(10) . 3_576
O5 Gd1 O2 66.98(9) . 3_576
O4 Gd1 O2 71.64(10) . 3_576
O6 Gd1 O2 123.38(9) 3_576 3_576
O3 Gd1 O2 138.02(10) . 3_576
O1 Gd1 N1 149.39(10) 3_576 .
O1 Gd1 N1 75.23(10) . .
O7 Gd1 N1 125.64(10) . .
O5 Gd1 N1 74.67(10) . .
O4 Gd1 N1 65.97(10) . .
O6 Gd1 N1 110.13(10) 3_576 .
O3 Gd1 N1 64.06(10) . .
O2 Gd1 N1 126.02(9) 3_576 .
O1 Gd1 Gd1 38.92(7) 3_576 3_576
O1 Gd1 Gd1 38.37(6) . 3_576
O7 Gd1 Gd1 117.30(7) . 3_576
O5 Gd1 Gd1 77.60(7) . 3_576
O4 Gd1 Gd1 158.03(7) . 3_576
O6 Gd1 Gd1 67.28(6) 3_576 3_576
O3 Gd1 Gd1 119.77(7) . 3_576
O2 Gd1 Gd1 95.00(7) 3_576 3_576
N1 Gd1 Gd1 112.55(7) . 3_576
C1 O1 Gd1 123.2(2) . 3_576
C1 O1 Gd1 132.4(2) . .
Gd1 O1 Gd1 102.71(10) 3_576 .
C6 O2 C8 116.4(3) . .
C6 O2 Gd1 113.6(2) . 3_576
C8 O2 Gd1 129.1(2) . 3_576
C18 O3 Gd1 113.7(2) . .
C16 O4 Gd1 125.1(2) . .
C9 O5 Gd1 128.1(2) . .
C9 O6 Gd1 139.9(2) . 3_576
C19 O7 Gd1 138.6(3) . .
C15 N1 C17 110.1(3) . .
C15 N1 C14 107.4(3) . .
C17 N1 C14 110.3(3) . .
C15 N1 Gd1 104.7(2) . .
C17 N1 Gd1 112.9(2) . .
C14 N1 Gd1 111.2(2) . .
O1 C1 C2 122.7(4) . .
O1 C1 C6 119.2(3) . .
C2 C1 C6 118.0(4) . .
C1 C2 C3 119.5(4) . .
C1 C2 C14 120.1(3) . .
C3 C2 C14 120.4(3) . .
C4 C3 C2 122.2(4) . .
C3 C4 C5 118.1(4) . .
C3 C4 C7 121.5(4) . .
C5 C4 C7 120.4(4) . .
C6 C5 C4 120.8(4) . .
C5 C6 O2 125.1(4) . .
C5 C6 C1 121.4(4) . .
O2 C6 C1 113.5(3) . .
O5 C9 O6 124.4(4) . .
O5 C9 C10 117.5(3) . .
O6 C9 C10 118.2(3) . .
C12 C10 C13 109.8(4) . .
C12 C10 C11 109.6(4) . .
C13 C10 C11 109.9(4) . .
C12 C10 C9 109.4(4) . .
C13 C10 C9 107.0(4) . .
C11 C10 C9 111.1(3) . .
N1 C14 C2 114.4(3) . .
N1 C15 C16 111.9(3) . .
O4 C16 C15 107.7(3) . .
N1 C17 C18 111.9(3) . .
O3 C18 C17 106.2(3) . .
O7 C19 O8 123.0(4) . .
O7 C19 C20 118.8(4) . .
O8 C19 C20 118.1(4) . .
C21 C20 C23 109.8(4) . .
C21 C20 C19 110.4(4) . .
C23 C20 C19 107.1(4) . .
C21 C20 C22 109.3(4) . .
C23 C20 C22 108.9(4) . .
C19 C20 C22 111.3(4) . .
Cl3 C24 Cl2 110.8(3) . .
Cl3 C24 Cl1 110.6(3) . .
Cl2 C24 Cl1 109.9(3) . .

loop_
_geom_bond_atom_site_label_1
_geom_bond_atom_site_label_2
_geom_bond_distance
_geom_bond_site_symmetry_2
Gd1 O1 2.333(3) 3_576
Gd1 O1 2.361(3) .
Gd1 O7 2.370(3) .
Gd1 O5 2.386(3) .
Gd1 O4 2.391(3) .
Gd1 O6 2.486(3) 3_576
Gd1 O3 2.546(3) .
Gd1 O2 2.672(3) 3_576
Gd1 N1 2.698(3) .
Gd1 Gd1 3.6658(14) 3_576
Cl1 C24 1.755(5) .
Cl2 C24 1.750(5) .
Cl3 C24 1.729(5) .
O1 C1 1.342(5) .
O1 Gd1 2.333(3) 3_576
O2 C6 1.380(5) .
O2 C8 1.433(5) .
O2 Gd1 2.672(3) 3_576
O3 C18 1.434(5) .
O4 C16 1.419(5) .
O5 C9 1.256(5) .
O6 C9 1.260(5) .
O6 Gd1 2.486(3) 3_576
O7 C19 1.256(5) .
O8 C19 1.267(5) .
N1 C15 1.482(5) .
N1 C17 1.487(5) .
N1 C14 1.493(5) .
C1 C2 1.392(5) .
C1 C6 1.419(6) .
C2 C3 1.405(6) .
C2 C14 1.504(6) .
C3 C4 1.381(6) .
C4 C5 1.399(6) .
C4 C7 1.513(6) .
C5 C6 1.371(6) .
C9 C10 1.535(5) .
C10 C12 1.518(6) .
C10 C13 1.532(7) .
C10 C11 1.534(6) .
C15 C16 1.510(6) .
C17 C18 1.508(6) .
C19 C20 1.524(6) .
C20 C21 1.519(7) .
C20 C23 1.521(7) .
C20 C22 1.529(7) .
